data_7118974
loop_
_publ_author_name
'Peng-Long Zhu'
'Xiang-Ying Tang'
'Min Shi'

_publ_section_title
;
 Intramolecular cyclizations of cyclopropenes with indole
;
_journal_name_full Chem.Commun.
_journal_page_first 7245
_journal_volume 52
_journal_year 2016
_chemical_formula_sum 'C26 H27 F3 N2 O4 S'
_chemical_formula_weight 520.56
_chemical_name_systematic
;
?
;
_space_group_IT_number 2
_symmetry_cell_setting triclinic
_symmetry_space_group_name_Hall '-P 1'
_symmetry_space_group_name_H-M 'P -1'
_atom_sites_solution_hydrogens geom
_atom_sites_solution_primary direct
_atom_sites_solution_secondary difmap
_audit_creation_method SHELXL-97
_audit_update_record
;
2013-01-17 deposited with the CCDC.
2016-05-06 downloaded from the CCDC.
;
_cell_angle_alpha 81.682(3)
_cell_angle_beta 76.959(4)
_cell_angle_gamma 88.485(4)
_cell_formula_units_Z 4
_cell_length_a 9.9556(15)
_cell_length_b 14.589(2)
_cell_length_c 18.274(3)
_cell_measurement_reflns_used 1544
_cell_measurement_temperature 293(2)
_cell_measurement_theta_max 39.707
_cell_measurement_theta_min 4.623
_cell_volume 2558.4(7)
_computing_cell_refinement 'Bruker SMART'
_computing_data_collection 'Bruker SMART'
_computing_data_reduction 'Bruker SHELXTL'
_computing_molecular_graphics 'Bruker SHELXTL'
_computing_publication_material 'Bruker SHELXTL'
_computing_structure_refinement 'SHELXL-97 (Sheldrick, 1997)'
_computing_structure_solution 'SHELXS-97 (Sheldrick, 1990)'
_diffrn_ambient_temperature 293(2)
_diffrn_measured_fraction_theta_full 0.998
_diffrn_measured_fraction_theta_max 0.998
_diffrn_measurement_device_type 'CCD area detector'
_diffrn_measurement_method 'phi and omega scans'
_diffrn_radiation_monochromator graphite
_diffrn_radiation_source 'fine-focus sealed tube'
_diffrn_radiation_type MoK\a
_diffrn_radiation_wavelength 0.71073
_diffrn_reflns_av_R_equivalents 0.0419
_diffrn_reflns_av_sigmaI/netI 0.0894
_diffrn_reflns_limit_h_max 11
_diffrn_reflns_limit_h_min -12
_diffrn_reflns_limit_k_max 17
_diffrn_reflns_limit_k_min -16
_diffrn_reflns_limit_l_max 22
_diffrn_reflns_limit_l_min -21
_diffrn_reflns_number 15042
_diffrn_reflns_theta_full 25.50
_diffrn_reflns_theta_max 25.50
_diffrn_reflns_theta_min 1.69
_exptl_absorpt_coefficient_mu 0.183
_exptl_absorpt_correction_T_max 1.00000
_exptl_absorpt_correction_T_min 0.32909
_exptl_absorpt_correction_type empirical
_exptl_absorpt_process_details sadabs
_exptl_crystal_colour colorless
_exptl_crystal_density_diffrn 1.351
_exptl_crystal_density_method 'not measured'
_exptl_crystal_description prismatic
_exptl_crystal_F_000 1088
_exptl_crystal_size_max 0.224
_exptl_crystal_size_mid 0.176
_exptl_crystal_size_min 0.112
_refine_diff_density_max 0.320
_refine_diff_density_min -0.205
_refine_diff_density_rms 0.043
_refine_ls_extinction_method none
_refine_ls_goodness_of_fit_ref 0.990
_refine_ls_hydrogen_treatment mixed
_refine_ls_matrix_type full
_refine_ls_number_parameters 717
_refine_ls_number_reflns 9509
_refine_ls_number_restraints 8
_refine_ls_restrained_S_all 0.991
_refine_ls_R_factor_all 0.1300
_refine_ls_R_factor_gt 0.0645
_refine_ls_shift/su_max 0.007
_refine_ls_shift/su_mean 0.000
_refine_ls_structure_factor_coef Fsqd
_refine_ls_weighting_details 'calc w=1/[\s^2^(Fo^2^)+(0.0710P)^2^+0.0000P] where P=(Fo^2^+2Fc^2^)/3'
_refine_ls_weighting_scheme calc
_refine_ls_wR_factor_gt 0.1423
_refine_ls_wR_factor_ref 0.1746
_reflns_number_gt 5089
_reflns_number_total 9509
_reflns_threshold_expression >2sigma(I)
_cod_data_source_file c6cc02226j2.cif
_cod_data_source_block cd21320
_cod_original_cell_volume 2558.5(6)
_cod_original_sg_symbol_H-M P-1
_cod_database_code 7118974

loop_
_symmetry_equiv_pos_as_xyz
'x, y, z'
'-x, -y, -z'

loop_
_atom_site_label
_atom_site_type_symbol
_atom_site_fract_x
_atom_site_fract_y
_atom_site_fract_z
_atom_site_U_iso_or_equiv
_atom_site_adp_type
_atom_site_occupancy
_atom_site_symmetry_multiplicity
_atom_site_calc_flag
_atom_site_refinement_flags
_atom_site_disorder_assembly
_atom_site_disorder_group
S1 S 0.19237(10) 0.64733(7) 0.50894(5) 0.0582(3) Uani 1 1 d . . .
S2 S 0.50239(10) 1.09964(6) 0.37386(5) 0.0574(3) Uani 1 1 d . . .
N1 N 0.0674(3) 0.67935(18) 0.57364(15) 0.0522(7) Uani 1 1 d . . .
N2 N 0.0373(4) 1.0594(3) 0.6469(2) 0.0786(10) Uani 1 1 d D . .
N3 N 0.4823(3) 0.99075(18) 0.36943(14) 0.0486(7) Uani 1 1 d . . .
N4 N 0.8917(4) 0.7039(2) 0.4250(2) 0.0686(9) Uani 1 1 d D . .
O1 O 0.0714(3) 0.56902(16) 0.72503(12) 0.0660(7) Uani 1 1 d . . .
O2 O 0.1291(4) 0.5302(2) 0.84055(14) 0.0860(9) Uani 1 1 d . . .
O3 O 0.2507(3) 0.73035(18) 0.46230(13) 0.0750(8) Uani 1 1 d . . .
O4 O 0.1336(3) 0.57941(19) 0.47556(13) 0.0765(8) Uani 1 1 d . . .
O5 O 0.4575(3) 0.97308(16) 0.21167(13) 0.0693(8) Uani 1 1 d . . .
O6 O 0.5256(4) 0.9589(2) 0.08448(14) 0.1051(12) Uani 1 1 d . . .
O7 O 0.3683(3) 1.13881(17) 0.39198(16) 0.0802(9) Uani 1 1 d . . .
O8 O 0.5967(3) 1.10523(17) 0.42205(13) 0.0671(7) Uani 1 1 d . . .
F1 F -0.134(2) 0.6119(8) 0.9461(7) 0.143(5) Uani 0.60 1 d P A 1
F2 F -0.175(2) 0.4730(9) 0.9384(8) 0.146(8) Uani 0.50 1 d P A 1
F3 F -0.308(2) 0.5768(14) 0.9124(13) 0.119(6) Uani 0.50 1 d P A 1
F4 F 0.3440(6) 0.6863(6) 0.1752(5) 0.082(2) Uani 0.60 1 d P B 1
F5 F 0.2861(9) 0.7792(8) 0.1035(6) 0.119(4) Uani 0.60 1 d P B 1
F6 F 0.4980(10) 0.7661(6) 0.0718(4) 0.101(3) Uani 0.60 1 d P B 1
F1' F -0.289(4) 0.6149(15) 0.9154(19) 0.136(12) Uani 0.40 1 d P A 2
F2' F -0.112(2) 0.547(2) 0.9566(9) 0.233(14) Uani 0.50 1 d P A 2
F3' F -0.256(2) 0.4775(17) 0.9231(11) 0.192(11) Uani 0.50 1 d P A 2
F4' F 0.4145(15) 0.6855(11) 0.1667(11) 0.136(5) Uani 0.40 1 d PU B 2
F5' F 0.334(3) 0.7857(10) 0.0811(11) 0.205(13) Uani 0.40 1 d P B 2
F6' F 0.521(2) 0.7332(9) 0.1057(8) 0.141(5) Uani 0.40 1 d PU B 2
C1 C 0.0823(4) 0.7634(2) 0.60654(19) 0.0551(9) Uani 1 1 d . . .
H1A H 0.1721 0.7911 0.5832 0.066 Uiso 1 1 calc R . .
H1B H 0.0777 0.7469 0.6604 0.066 Uiso 1 1 calc R . .
C2 C -0.0282(4) 0.8332(3) 0.5953(2) 0.0652(10) Uani 1 1 d . . .
H2A H -0.0206 0.8518 0.5413 0.078 Uiso 1 1 calc R . .
H2B H -0.1179 0.8044 0.6164 0.078 Uiso 1 1 calc R . .
C3 C -0.0180(4) 0.9173(2) 0.6319(2) 0.0564(9) Uani 1 1 d . . .
C4 C 0.0465(4) 0.9985(3) 0.5958(2) 0.0730(11) Uani 1 1 d . . .
H4 H 0.0897 1.0104 0.5446 0.088 Uiso 1 1 calc R . .
C5 C -0.0301(4) 1.0173(2) 0.7176(2) 0.0635(10) Uani 1 1 d . . .
C6 C -0.0669(4) 0.9283(2) 0.7098(2) 0.0543(9) Uani 1 1 d . . .
C7 C -0.1383(4) 0.8714(3) 0.7738(2) 0.0627(10) Uani 1 1 d . . .
H7 H -0.1636 0.8117 0.7699 0.075 Uiso 1 1 calc R . .
C8 C -0.1715(4) 0.9032(3) 0.8430(2) 0.0761(12) Uani 1 1 d . . .
C9 C -0.1316(5) 0.9930(3) 0.8478(3) 0.0819(13) Uani 1 1 d . . .
H9 H -0.1537 1.0142 0.8946 0.098 Uiso 1 1 calc R . .
C10 C -0.0616(4) 1.0506(3) 0.7863(3) 0.0774(12) Uani 1 1 d . . .
H10 H -0.0360 1.1101 0.7906 0.093 Uiso 1 1 calc R . .
C11 C -0.2499(6) 0.8422(4) 0.9130(3) 0.1167(19) Uani 1 1 d . . .
H11A H -0.2804 0.7869 0.8986 0.175 Uiso 1 1 calc R . .
H11B H -0.3284 0.8751 0.9372 0.175 Uiso 1 1 calc R . .
H11C H -0.1907 0.8259 0.9476 0.175 Uiso 1 1 calc R . .
C12 C -0.0360(4) 0.6100(3) 0.61723(18) 0.0638(11) Uani 1 1 d . . .
H12A H -0.0137 0.5513 0.5984 0.077 Uiso 1 1 calc R . .
H12B H -0.1254 0.6288 0.6076 0.077 Uiso 1 1 calc R . .
C13 C -0.0475(4) 0.5952(2) 0.7001(2) 0.0619(10) Uani 1 1 d . . .
C14 C -0.1521(5) 0.5968(3) 0.7599(2) 0.0685(11) Uani 1 1 d . . .
H14 H -0.2426 0.6127 0.7585 0.082 Uiso 1 1 calc R . .
C15 C -0.1008(5) 0.5699(3) 0.8262(2) 0.0680(12) Uani 1 1 d . A .
C16 C 0.0346(5) 0.5544(3) 0.8022(2) 0.0666(11) Uani 1 1 d . . .
C17 C -0.1820(10) 0.5560(4) 0.9052(3) 0.0984(18) Uani 1 1 d . . .
C18 C 0.2694(5) 0.5191(3) 0.8008(2) 0.0902(14) Uani 1 1 d . . .
H18A H 0.3039 0.5766 0.7692 0.108 Uiso 1 1 calc R . .
H18B H 0.2745 0.4713 0.7685 0.108 Uiso 1 1 calc R . .
C19 C 0.3536(6) 0.4925(4) 0.8585(3) 0.1129(18) Uani 1 1 d . . .
H19A H 0.3431 0.5382 0.8922 0.169 Uiso 1 1 calc R . .
H19B H 0.4489 0.4888 0.8333 0.169 Uiso 1 1 calc R . .
H19C H 0.3229 0.4333 0.8870 0.169 Uiso 1 1 calc R . .
C20 C 0.3173(3) 0.5930(2) 0.55372(17) 0.0485(9) Uani 1 1 d . . .
C21 C 0.4116(4) 0.6465(2) 0.57551(19) 0.0564(10) Uani 1 1 d . . .
H21 H 0.4109 0.7108 0.5646 0.068 Uiso 1 1 calc R . .
C22 C 0.5050(4) 0.6033(3) 0.6130(2) 0.0598(10) Uani 1 1 d . . .
H22 H 0.5662 0.6392 0.6287 0.072 Uiso 1 1 calc R . .
C23 C 0.5118(4) 0.5070(3) 0.6287(2) 0.0591(10) Uani 1 1 d . . .
C24 C 0.4181(4) 0.4563(2) 0.6061(2) 0.0644(11) Uani 1 1 d . . .
H24 H 0.4198 0.3920 0.6164 0.077 Uiso 1 1 calc R . .
C25 C 0.3218(4) 0.4976(2) 0.5688(2) 0.0620(11) Uani 1 1 d . . .
H25 H 0.2602 0.4615 0.5537 0.074 Uiso 1 1 calc R . .
C26 C 0.6144(5) 0.4606(3) 0.6706(2) 0.0864(14) Uani 1 1 d . . .
H26A H 0.6021 0.3946 0.6770 0.130 Uiso 1 1 calc R . .
H26B H 0.6005 0.4808 0.7195 0.130 Uiso 1 1 calc R . .
H26C H 0.7061 0.4767 0.6422 0.130 Uiso 1 1 calc R . .
C27 C 0.6047(3) 0.9322(2) 0.35948(18) 0.0495(9) Uani 1 1 d . . .
H27A H 0.6763 0.9608 0.3770 0.059 Uiso 1 1 calc R . .
H27B H 0.6385 0.9288 0.3058 0.059 Uiso 1 1 calc R . .
C28 C 0.5777(4) 0.8346(2) 0.40202(17) 0.0493(9) Uani 1 1 d . . .
H28A H 0.5379 0.8377 0.4552 0.059 Uiso 1 1 calc R . .
H28B H 0.5118 0.8039 0.3818 0.059 Uiso 1 1 calc R . .
C29 C 0.7081(4) 0.7795(2) 0.39504(17) 0.0456(8) Uani 1 1 d . . .
C30 C 0.7741(4) 0.7508(2) 0.4515(2) 0.0583(10) Uani 1 1 d . . .
H30 H 0.7435 0.7616 0.5015 0.070 Uiso 1 1 calc R . .
C31 C 0.9056(4) 0.7028(2) 0.3487(2) 0.0587(10) Uani 1 1 d . . .
C32 C 0.7912(4) 0.7485(2) 0.32791(18) 0.0467(8) Uani 1 1 d . . .
C33 C 0.7794(4) 0.7568(2) 0.25213(19) 0.0566(10) Uani 1 1 d . . .
H33 H 0.7037 0.7863 0.2374 0.068 Uiso 1 1 calc R . .
C34 C 0.8815(5) 0.7208(3) 0.1995(2) 0.0699(12) Uani 1 1 d . . .
C35 C 0.9921(5) 0.6756(3) 0.2232(3) 0.0812(14) Uani 1 1 d . . .
H35 H 1.0595 0.6509 0.1873 0.097 Uiso 1 1 calc R . .
C36 C 1.0068(4) 0.6654(3) 0.2964(3) 0.0784(13) Uani 1 1 d . . .
H36 H 1.0819 0.6345 0.3106 0.094 Uiso 1 1 calc R . .
C37 C 0.8745(6) 0.7319(3) 0.1169(2) 0.1054(18) Uani 1 1 d . . .
H37A H 0.9368 0.7802 0.0886 0.158 Uiso 1 1 calc R . .
H37B H 0.7822 0.7478 0.1124 0.158 Uiso 1 1 calc R . .
H37C H 0.9000 0.6748 0.0972 0.158 Uiso 1 1 calc R . .
C38 C 0.3592(4) 0.9592(3) 0.34814(19) 0.0583(10) Uani 1 1 d . . .
H38A H 0.2987 1.0117 0.3424 0.070 Uiso 1 1 calc R . .
H38B H 0.3103 0.9143 0.3893 0.070 Uiso 1 1 calc R . .
C39 C 0.3877(4) 0.9167(3) 0.27719(19) 0.0559(9) Uani 1 1 d . . .
C40 C 0.3577(4) 0.8362(2) 0.2594(2) 0.0586(10) Uani 1 1 d . . .
H40 H 0.3104 0.7874 0.2928 0.070 Uiso 1 1 calc R . .
C41 C 0.4107(4) 0.8375(2) 0.1799(2) 0.0586(10) Uani 1 1 d . B .
C42 C 0.4691(5) 0.9203(3) 0.1548(2) 0.0700(12) Uani 1 1 d . . .
C43 C 0.3965(6) 0.7665(3) 0.1328(3) 0.0766(13) Uani 1 1 d . . .
C44 C 0.6295(6) 1.0298(3) 0.0738(2) 0.0981(17) Uani 1 1 d . . .
H44A H 0.5940 1.0762 0.1062 0.118 Uiso 1 1 calc R . .
H44B H 0.6470 1.0600 0.0216 0.118 Uiso 1 1 calc R . .
C45 C 0.7623(7) 0.9943(4) 0.0911(3) 0.126(2) Uani 1 1 d . . .
H45A H 0.7493 0.9742 0.1446 0.189 Uiso 1 1 calc R . .
H45B H 0.8305 1.0427 0.0757 0.189 Uiso 1 1 calc R . .
H45C H 0.7925 0.9431 0.0640 0.189 Uiso 1 1 calc R . .
C46 C 0.5853(4) 1.1546(2) 0.2833(2) 0.0516(9) Uani 1 1 d . . .
C47 C 0.7272(4) 1.1504(3) 0.2603(2) 0.0625(10) Uani 1 1 d . . .
H47 H 0.7783 1.1187 0.2926 0.075 Uiso 1 1 calc R . .
C48 C 0.7929(5) 1.1933(3) 0.1894(2) 0.0740(12) Uani 1 1 d . . .
H48 H 0.8885 1.1908 0.1749 0.089 Uiso 1 1 calc R . .
C49 C 0.7219(6) 1.2392(3) 0.1399(2) 0.0767(13) Uani 1 1 d . . .
C50 C 0.5814(6) 1.2440(3) 0.1631(3) 0.0839(14) Uani 1 1 d . . .
H50 H 0.5313 1.2765 0.1306 0.101 Uiso 1 1 calc R . .
C51 C 0.5117(5) 1.2011(3) 0.2343(3) 0.0758(12) Uani 1 1 d . . .
H51 H 0.4161 1.2039 0.2486 0.091 Uiso 1 1 calc R . .
C52 C 0.7954(6) 1.2840(3) 0.0613(2) 0.117(2) Uani 1 1 d . . .
H52A H 0.8637 1.3268 0.0656 0.175 Uiso 1 1 calc R . .
H52B H 0.7297 1.3164 0.0360 0.175 Uiso 1 1 calc R . .
H52C H 0.8391 1.2370 0.0325 0.175 Uiso 1 1 calc R . .
H4A H 0.952(3) 0.679(2) 0.446(2) 0.073(14) Uiso 1 1 d D . .
H2 H 0.071(5) 1.1128(19) 0.635(3) 0.13(2) Uiso 1 1 d D . .

loop_
_atom_site_aniso_label
_atom_site_aniso_U_11
_atom_site_aniso_U_22
_atom_site_aniso_U_33
_atom_site_aniso_U_23
_atom_site_aniso_U_13
_atom_site_aniso_U_12
S1 0.0561(6) 0.0692(6) 0.0476(5) -0.0061(4) -0.0081(5) -0.0092(5)
S2 0.0554(6) 0.0571(6) 0.0610(6) -0.0263(4) -0.0052(5) 0.0059(5)
N1 0.0494(18) 0.0477(17) 0.0561(16) -0.0050(13) -0.0055(15) -0.0056(14)
N2 0.071(3) 0.058(2) 0.106(3) -0.005(2) -0.020(2) -0.012(2)
N3 0.0401(17) 0.0527(17) 0.0543(16) -0.0191(13) -0.0063(14) 0.0036(13)
N4 0.064(3) 0.063(2) 0.081(3) 0.0085(18) -0.032(2) -0.0040(19)
O1 0.081(2) 0.0644(16) 0.0453(14) -0.0046(11) 0.0008(14) -0.0019(14)
O2 0.097(2) 0.102(2) 0.0506(16) -0.0030(15) -0.0053(18) 0.0184(19)
O3 0.0689(19) 0.089(2) 0.0537(14) 0.0186(13) -0.0021(14) -0.0130(15)
O4 0.0728(19) 0.102(2) 0.0633(15) -0.0336(15) -0.0173(14) -0.0146(16)
O5 0.100(2) 0.0558(16) 0.0571(15) -0.0092(12) -0.0252(15) -0.0130(14)
O6 0.175(4) 0.089(2) 0.0544(17) -0.0063(15) -0.0287(19) -0.043(2)
O7 0.0591(18) 0.0733(18) 0.105(2) -0.0422(15) 0.0050(16) 0.0145(14)
O8 0.0748(19) 0.0782(18) 0.0563(14) -0.0285(13) -0.0187(14) -0.0068(14)
F1 0.171(11) 0.184(9) 0.068(6) -0.052(6) 0.009(6) -0.018(8)
F2 0.22(2) 0.084(8) 0.077(7) 0.042(6) 0.051(10) 0.024(10)
F3 0.084(8) 0.150(18) 0.095(6) -0.004(12) 0.029(5) 0.006(12)
F4 0.107(5) 0.056(3) 0.086(4) -0.011(3) -0.023(4) -0.024(3)
F5 0.099(4) 0.154(8) 0.136(8) -0.071(6) -0.058(4) -0.009(4)
F6 0.115(5) 0.110(6) 0.070(4) -0.039(3) 0.013(4) -0.022(4)
F1' 0.15(2) 0.098(12) 0.118(9) -0.022(9) 0.058(12) 0.036(12)
F2' 0.159(13) 0.44(4) 0.070(6) 0.003(19) 0.008(7) -0.05(3)
F3' 0.212(19) 0.182(18) 0.140(11) -0.017(10) 0.057(11) -0.094(16)
F4' 0.212(13) 0.084(7) 0.110(8) -0.038(5) -0.018(9) 0.005(8)
F5' 0.49(4) 0.067(7) 0.135(12) -0.019(7) -0.22(2) 0.035(14)
F6' 0.200(13) 0.096(7) 0.125(8) -0.049(6) -0.010(9) 0.002(7)
C1 0.059(2) 0.052(2) 0.055(2) -0.0040(17) -0.0148(18) -0.0020(18)
C2 0.067(3) 0.065(3) 0.070(2) -0.014(2) -0.026(2) 0.010(2)
C3 0.049(2) 0.046(2) 0.077(2) -0.0043(19) -0.024(2) 0.0069(17)
C4 0.066(3) 0.074(3) 0.078(3) -0.009(2) -0.016(2) 0.004(2)
C5 0.056(3) 0.048(2) 0.091(3) -0.015(2) -0.022(2) 0.0023(18)
C6 0.043(2) 0.048(2) 0.076(2) -0.0164(18) -0.0182(19) 0.0079(17)
C7 0.054(2) 0.057(2) 0.079(3) -0.015(2) -0.015(2) -0.0032(19)
C8 0.071(3) 0.076(3) 0.080(3) -0.020(2) -0.009(2) 0.001(2)
C9 0.082(3) 0.081(3) 0.091(3) -0.038(3) -0.021(3) 0.008(3)
C10 0.071(3) 0.064(3) 0.108(3) -0.036(3) -0.027(3) -0.002(2)
C11 0.143(5) 0.108(4) 0.087(3) -0.013(3) -0.002(3) -0.011(4)
C12 0.062(3) 0.071(3) 0.055(2) -0.0036(18) -0.0076(19) -0.021(2)
C13 0.066(3) 0.055(2) 0.061(2) -0.0053(18) -0.006(2) -0.010(2)
C14 0.068(3) 0.063(2) 0.066(2) -0.0069(19) 0.001(2) -0.008(2)
C15 0.080(3) 0.062(2) 0.050(2) -0.0037(18) 0.006(2) -0.002(2)
C16 0.087(4) 0.057(2) 0.047(2) 0.0000(18) -0.002(2) 0.004(2)
C17 0.120(6) 0.090(5) 0.071(4) -0.009(3) 0.007(4) 0.004(4)
C18 0.083(4) 0.118(4) 0.063(3) -0.012(3) -0.004(3) 0.011(3)
C19 0.111(4) 0.135(5) 0.088(3) -0.012(3) -0.017(3) 0.027(4)
C20 0.049(2) 0.048(2) 0.0476(18) -0.0104(15) -0.0047(17) -0.0071(16)
C21 0.060(3) 0.042(2) 0.067(2) -0.0120(17) -0.010(2) -0.0078(18)
C22 0.054(2) 0.062(3) 0.065(2) -0.0146(19) -0.013(2) -0.0053(19)
C23 0.057(3) 0.058(2) 0.058(2) -0.0113(18) -0.002(2) 0.005(2)
C24 0.068(3) 0.041(2) 0.076(3) -0.0032(19) -0.001(2) 0.001(2)
C25 0.062(3) 0.049(2) 0.073(2) -0.0188(19) -0.003(2) -0.0164(19)
C26 0.081(3) 0.091(3) 0.083(3) -0.010(2) -0.013(3) 0.025(3)
C27 0.046(2) 0.052(2) 0.0485(18) -0.0093(16) -0.0058(17) 0.0025(16)
C28 0.053(2) 0.054(2) 0.0391(17) -0.0072(15) -0.0048(16) -0.0070(17)
C29 0.051(2) 0.0417(19) 0.0438(18) 0.0010(15) -0.0129(17) -0.0061(16)
C30 0.064(3) 0.055(2) 0.055(2) 0.0023(18) -0.017(2) -0.005(2)
C31 0.050(2) 0.044(2) 0.079(3) -0.0024(19) -0.012(2) -0.0059(18)
C32 0.049(2) 0.0383(18) 0.051(2) -0.0056(15) -0.0067(17) -0.0096(16)
C33 0.059(2) 0.052(2) 0.056(2) -0.0125(17) -0.0058(19) -0.0013(18)
C34 0.075(3) 0.060(3) 0.070(3) -0.025(2) 0.006(2) -0.009(2)
C35 0.065(3) 0.061(3) 0.106(4) -0.032(3) 0.018(3) -0.001(2)
C36 0.058(3) 0.054(3) 0.121(4) -0.016(3) -0.014(3) 0.009(2)
C37 0.131(5) 0.113(4) 0.065(3) -0.038(3) 0.009(3) -0.003(3)
C38 0.046(2) 0.068(2) 0.063(2) -0.0178(18) -0.0106(19) 0.0056(18)
C39 0.058(2) 0.058(2) 0.055(2) -0.0089(18) -0.0215(19) 0.0034(18)
C40 0.064(3) 0.052(2) 0.063(2) -0.0093(18) -0.020(2) -0.0009(18)
C41 0.071(3) 0.052(2) 0.059(2) -0.0128(18) -0.025(2) -0.0002(19)
C42 0.099(3) 0.065(3) 0.050(2) -0.006(2) -0.026(2) -0.007(2)
C43 0.094(4) 0.060(3) 0.078(3) -0.017(2) -0.020(3) 0.011(3)
C44 0.155(5) 0.068(3) 0.063(3) -0.003(2) -0.009(3) -0.028(3)
C45 0.149(6) 0.131(5) 0.107(4) -0.031(4) -0.038(4) 0.003(4)
C46 0.056(2) 0.0408(19) 0.063(2) -0.0141(16) -0.020(2) 0.0054(17)
C47 0.063(3) 0.067(2) 0.060(2) -0.0085(19) -0.020(2) 0.003(2)
C48 0.070(3) 0.085(3) 0.063(2) -0.011(2) -0.007(2) -0.011(2)
C49 0.099(4) 0.068(3) 0.066(3) -0.011(2) -0.021(3) -0.020(3)
C50 0.120(4) 0.056(3) 0.085(3) 0.005(2) -0.050(3) -0.003(3)
C51 0.069(3) 0.063(3) 0.102(3) -0.007(2) -0.037(3) 0.001(2)
C52 0.171(6) 0.105(4) 0.067(3) 0.006(3) -0.017(3) -0.038(4)

loop_
_atom_type_symbol
_atom_type_description
_atom_type_scat_dispersion_real
_atom_type_scat_dispersion_imag
_atom_type_scat_source
C C 0.0033 0.0016 'International Tables Vol C Tables 4.2.6.8 and 6.1.1.4'
H H 0.0000 0.0000 'International Tables Vol C Tables 4.2.6.8 and 6.1.1.4'
N N 0.0061 0.0033 'International Tables Vol C Tables 4.2.6.8 and 6.1.1.4'
O O 0.0106 0.0060 'International Tables Vol C Tables 4.2.6.8 and 6.1.1.4'
F F 0.0171 0.0103 'International Tables Vol C Tables 4.2.6.8 and 6.1.1.4'
S S 0.1246 0.1234 'International Tables Vol C Tables 4.2.6.8 and 6.1.1.4'

loop_
_geom_angle_atom_site_label_1
_geom_angle_atom_site_label_2
_geom_angle_atom_site_label_3
_geom_angle
_geom_angle_site_symmetry_1
_geom_angle_site_symmetry_3
O3 S1 O4 119.32(16) . .
O3 S1 N1 106.35(15) . .
O4 S1 N1 105.61(15) . .
O3 S1 C20 108.61(16) . .
O4 S1 C20 108.26(17) . .
N1 S1 C20 108.21(15) . .
O7 S2 O8 119.96(16) . .
O7 S2 N3 107.31(15) . .
O8 S2 N3 107.20(16) . .
O7 S2 C46 107.29(18) . .
O8 S2 C46 106.05(16) . .
N3 S2 C46 108.66(14) . .
C1 N1 C12 117.9(3) . .
C1 N1 S1 119.8(2) . .
C12 N1 S1 118.9(2) . .
C4 N2 C5 109.3(3) . .
C4 N2 H2 122(4) . .
C5 N2 H2 128(4) . .
C27 N3 C38 118.1(3) . .
C27 N3 S2 118.1(2) . .
C38 N3 S2 120.1(2) . .
C30 N4 C31 108.7(4) . .
C30 N4 H4A 133(3) . .
C31 N4 H4A 119(3) . .
C16 O1 C13 106.4(3) . .
C16 O2 C18 119.7(3) . .
C42 O5 C39 105.0(3) . .
C42 O6 C44 118.4(3) . .
C43 F4' F6' 57.9(9) . .
C43 F6' F4' 54.3(8) . .
N1 C1 C2 111.9(3) . .
N1 C1 H1A 109.2 . .
C2 C1 H1A 109.2 . .
N1 C1 H1B 109.2 . .
C2 C1 H1B 109.2 . .
H1A C1 H1B 107.9 . .
C3 C2 C1 112.4(3) . .
C3 C2 H2A 109.1 . .
C1 C2 H2A 109.1 . .
C3 C2 H2B 109.1 . .
C1 C2 H2B 109.1 . .
H2A C2 H2B 107.9 . .
C4 C3 C6 106.9(3) . .
C4 C3 C2 125.1(4) . .
C6 C3 C2 127.9(3) . .
N2 C4 C3 109.1(4) . .
N2 C4 H4 125.5 . .
C3 C4 H4 125.5 . .
N2 C5 C10 130.3(4) . .
N2 C5 C6 107.4(4) . .
C10 C5 C6 122.3(4) . .
C7 C6 C5 118.6(3) . .
C7 C6 C3 134.2(3) . .
C5 C6 C3 107.3(3) . .
C8 C7 C6 120.2(4) . .
C8 C7 H7 119.9 . .
C6 C7 H7 119.9 . .
C7 C8 C9 119.0(4) . .
C7 C8 C11 120.7(4) . .
C9 C8 C11 120.3(4) . .
C10 C9 C8 122.4(4) . .
C10 C9 H9 118.8 . .
C8 C9 H9 118.8 . .
C9 C10 C5 117.6(4) . .
C9 C10 H10 121.2 . .
C5 C10 H10 121.2 . .
C8 C11 H11A 109.5 . .
C8 C11 H11B 109.5 . .
H11A C11 H11B 109.5 . .
C8 C11 H11C 109.5 . .
H11A C11 H11C 109.5 . .
H11B C11 H11C 109.5 . .
N1 C12 C13 115.4(3) . .
N1 C12 H12A 108.4 . .
C13 C12 H12A 108.4 . .
N1 C12 H12B 108.4 . .
C13 C12 H12B 108.4 . .
H12A C12 H12B 107.5 . .
C14 C13 O1 109.1(4) . .
C14 C13 C12 133.9(4) . .
O1 C13 C12 116.9(3) . .
C13 C14 C15 107.8(4) . .
C13 C14 H14 126.1 . .
C15 C14 H14 126.1 . .
C16 C15 C14 106.2(3) . .
C16 C15 C17 127.0(6) . .
C14 C15 C17 126.6(5) . .
O2 C16 C15 130.6(4) . .
O2 C16 O1 119.1(4) . .
C15 C16 O1 110.4(4) . .
F3 C17 F2' 127.5(14) . .
F3 C17 F2 108.1(14) . .
F2' C17 F2 64.9(13) . .
F3 C17 F3' 71.9(15) . .
F2' C17 F3' 101.3(14) . .
F2 C17 F3' 40.6(12) . .
F3 C17 F1 104.5(13) . .
F2' C17 F1 43.4(15) . .
F2 C17 F1 106.7(15) . .
F3' C17 F1 133.9(12) . .
F3 C17 F1' 26.5(17) . .
F2' C17 F1' 116(2) . .
F2 C17 F1' 128.2(14) . .
F3' C17 F1' 97.1(16) . .
F1 C17 F1' 81.4(16) . .
F3 C17 C15 114.4(12) . .
F2' C17 C15 115.8(10) . .
F2 C17 C15 112.8(8) . .
F3' C17 C15 113.2(10) . .
F1 C17 C15 109.9(8) . .
F1' C17 C15 111.7(16) . .
O2 C18 C19 108.0(4) . .
O2 C18 H18A 110.1 . .
C19 C18 H18A 110.1 . .
O2 C18 H18B 110.1 . .
C19 C18 H18B 110.1 . .
H18A C18 H18B 108.4 . .
C18 C19 H19A 109.5 . .
C18 C19 H19B 109.5 . .
H19A C19 H19B 109.5 . .
C18 C19 H19C 109.5 . .
H19A C19 H19C 109.5 . .
H19B C19 H19C 109.5 . .
C25 C20 C21 119.7(4) . .
C25 C20 S1 120.5(3) . .
C21 C20 S1 119.8(3) . .
C22 C21 C20 119.1(3) . .
C22 C21 H21 120.4 . .
C20 C21 H21 120.4 . .
C21 C22 C23 122.2(4) . .
C21 C22 H22 118.9 . .
C23 C22 H22 118.9 . .
C24 C23 C22 117.2(4) . .
C24 C23 C26 121.3(4) . .
C22 C23 C26 121.5(4) . .
C23 C24 C25 122.2(3) . .
C23 C24 H24 118.9 . .
C25 C24 H24 118.9 . .
C24 C25 C20 119.6(3) . .
C24 C25 H25 120.2 . .
C20 C25 H25 120.2 . .
C23 C26 H26A 109.5 . .
C23 C26 H26B 109.5 . .
H26A C26 H26B 109.5 . .
C23 C26 H26C 109.5 . .
H26A C26 H26C 109.5 . .
H26B C26 H26C 109.5 . .
N3 C27 C28 113.1(3) . .
N3 C27 H27A 109.0 . .
C28 C27 H27A 109.0 . .
N3 C27 H27B 109.0 . .
C28 C27 H27B 109.0 . .
H27A C27 H27B 107.8 . .
C29 C28 C27 111.2(3) . .
C29 C28 H28A 109.4 . .
C27 C28 H28A 109.4 . .
C29 C28 H28B 109.4 . .
C27 C28 H28B 109.4 . .
H28A C28 H28B 108.0 . .
C30 C29 C32 105.8(3) . .
C30 C29 C28 126.2(3) . .
C32 C29 C28 128.0(3) . .
C29 C30 N4 110.8(3) . .
C29 C30 H30 124.6 . .
N4 C30 H30 124.6 . .
N4 C31 C36 131.0(4) . .
N4 C31 C32 107.4(3) . .
C36 C31 C32 121.6(4) . .
C33 C32 C31 119.2(3) . .
C33 C32 C29 133.6(3) . .
C31 C32 C29 107.2(3) . .
C34 C33 C32 119.3(4) . .
C34 C33 H33 120.4 . .
C32 C33 H33 120.4 . .
C33 C34 C35 119.3(4) . .
C33 C34 C37 120.5(5) . .
C35 C34 C37 120.2(4) . .
C36 C35 C34 123.2(4) . .
C36 C35 H35 118.4 . .
C34 C35 H35 118.4 . .
C35 C36 C31 117.5(4) . .
C35 C36 H36 121.3 . .
C31 C36 H36 121.3 . .
C34 C37 H37A 109.5 . .
C34 C37 H37B 109.5 . .
H37A C37 H37B 109.5 . .
C34 C37 H37C 109.5 . .
H37A C37 H37C 109.5 . .
H37B C37 H37C 109.5 . .
N3 C38 C39 114.7(3) . .
N3 C38 H38A 108.6 . .
C39 C38 H38A 108.6 . .
N3 C38 H38B 108.6 . .
C39 C38 H38B 108.6 . .
H38A C38 H38B 107.6 . .
C40 C39 O5 109.5(3) . .
C40 C39 C38 134.6(3) . .
O5 C39 C38 115.9(3) . .
C39 C40 C41 108.0(3) . .
C39 C40 H40 126.0 . .
C41 C40 H40 126.0 . .
C42 C41 C40 105.7(3) . .
C42 C41 C43 125.7(4) . .
C40 C41 C43 128.5(4) . .
O6 C42 C41 130.1(4) . .
O6 C42 O5 117.9(3) . .
C41 C42 O5 111.8(3) . .
F5' C43 F4' 126.6(11) . .
F5' C43 F6 78.5(13) . .
F4' C43 F6 98.4(8) . .
F5' C43 F5 24.7(16) . .
F4' C43 F5 117.3(10) . .
F6 C43 F5 102.7(7) . .
F5' C43 F6' 110.3(14) . .
F4' C43 F6' 67.8(8) . .
F6 C43 F6' 35.1(6) . .
F5 C43 F6' 131.6(9) . .
F5' C43 F4 108.3(12) . .
F4' C43 F4 29.9(8) . .
F6 C43 F4 120.8(7) . .
F5 C43 F4 91.4(7) . .
F6' C43 F4 96.0(8) . .
F5' C43 C41 119.1(8) . .
F4' C43 C41 110.7(9) . .
F6 C43 C41 114.4(5) . .
F5 C43 C41 112.5(6) . .
F6' C43 C41 108.7(8) . .
F4 C43 C41 112.0(5) . .
O6 C44 C45 113.8(4) . .
O6 C44 H44A 108.8 . .
C45 C44 H44A 108.8 . .
O6 C44 H44B 108.8 . .
C45 C44 H44B 108.8 . .
H44A C44 H44B 107.7 . .
C44 C45 H45A 109.5 . .
C44 C45 H45B 109.5 . .
H45A C45 H45B 109.5 . .
C44 C45 H45C 109.5 . .
H45A C45 H45C 109.5 . .
H45B C45 H45C 109.5 . .
C51 C46 C47 119.1(4) . .
C51 C46 S2 121.3(3) . .
C47 C46 S2 119.5(3) . .
C48 C47 C46 119.8(4) . .
C48 C47 H47 120.1 . .
C46 C47 H47 120.1 . .
C49 C48 C47 122.0(4) . .
C49 C48 H48 119.0 . .
C47 C48 H48 119.0 . .
C48 C49 C50 118.0(4) . .
C48 C49 C52 121.4(5) . .
C50 C49 C52 120.7(5) . .
C49 C50 C51 121.5(4) . .
C49 C50 H50 119.3 . .
C51 C50 H50 119.3 . .
C46 C51 C50 119.6(4) . .
C46 C51 H51 120.2 . .
C50 C51 H51 120.2 . .
C49 C52 H52A 109.5 . .
C49 C52 H52B 109.5 . .
H52A C52 H52B 109.5 . .
C49 C52 H52C 109.5 . .
H52A C52 H52C 109.5 . .
H52B C52 H52C 109.5 . .

loop_
_geom_bond_atom_site_label_1
_geom_bond_atom_site_label_2
_geom_bond_distance
_geom_bond_site_symmetry_2
S1 O3 1.430(2) .
S1 O4 1.436(3) .
S1 N1 1.622(3) .
S1 C20 1.750(4) .
S2 O7 1.426(3) .
S2 O8 1.436(3) .
S2 N3 1.622(3) .
S2 C46 1.760(4) .
N1 C1 1.466(4) .
N1 C12 1.473(4) .
N2 C4 1.367(5) .
N2 C5 1.377(5) .
N2 H2 0.835(19) .
N3 C27 1.462(4) .
N3 C38 1.470(4) .
N4 C30 1.368(5) .
N4 C31 1.372(5) .
N4 H4A 0.827(19) .
O1 C16 1.361(4) .
O1 C13 1.387(5) .
O2 C16 1.308(5) .
O2 C18 1.438(5) .
O5 C42 1.364(4) .
O5 C39 1.401(4) .
O6 C42 1.329(4) .
O6 C44 1.444(5) .
F1 C17 1.346(19) .
F2 C17 1.281(13) .
F3 C17 1.26(2) .
F4 C43 1.354(10) .
F5 C43 1.325(11) .
F6 C43 1.325(9) .
F1' C17 1.35(3) .
F2' C17 1.28(2) .
F3' C17 1.335(19) .
F4' C43 1.281(19) .
F4' F6' 1.46(2) .
F5' C43 1.240(17) .
F6' C43 1.337(18) .
C1 C2 1.507(5) .
C1 H1A 0.9700 .
C1 H1B 0.9700 .
C2 C3 1.497(5) .
C2 H2A 0.9700 .
C2 H2B 0.9700 .
C3 C4 1.370(5) .
C3 C6 1.426(5) .
C4 H4 0.9300 .
C5 C10 1.379(5) .
C5 C6 1.394(5) .
C6 C7 1.393(5) .
C7 C8 1.376(5) .
C7 H7 0.9300 .
C8 C9 1.400(6) .
C8 C11 1.516(6) .
C9 C10 1.363(6) .
C9 H9 0.9300 .
C10 H10 0.9300 .
C11 H11A 0.9600 .
C11 H11B 0.9600 .
C11 H11C 0.9600 .
C12 C13 1.476(5) .
C12 H12A 0.9700 .
C12 H12B 0.9700 .
C13 C14 1.332(5) .
C14 C15 1.418(5) .
C14 H14 0.9300 .
C15 C16 1.343(6) .
C15 C17 1.476(6) .
C18 C19 1.492(6) .
C18 H18A 0.9700 .
C18 H18B 0.9700 .
C19 H19A 0.9600 .
C19 H19B 0.9600 .
C19 H19C 0.9600 .
C20 C25 1.381(5) .
C20 C21 1.396(5) .
C21 C22 1.366(5) .
C21 H21 0.9300 .
C22 C23 1.396(5) .
C22 H22 0.9300 .
C23 C24 1.373(5) .
C23 C26 1.501(5) .
C24 C25 1.376(5) .
C24 H24 0.9300 .
C25 H25 0.9300 .
C26 H26A 0.9600 .
C26 H26B 0.9600 .
C26 H26C 0.9600 .
C27 C28 1.520(4) .
C27 H27A 0.9700 .
C27 H27B 0.9700 .
C28 C29 1.499(5) .
C28 H28A 0.9700 .
C28 H28B 0.9700 .
C29 C30 1.356(5) .
C29 C32 1.441(4) .
C30 H30 0.9300 .
C31 C36 1.383(5) .
C31 C32 1.403(5) .
C32 C33 1.404(5) .
C33 C34 1.382(5) .
C33 H33 0.9300 .
C34 C35 1.388(6) .
C34 C37 1.513(6) .
C35 C36 1.365(6) .
C35 H35 0.9300 .
C36 H36 0.9300 .
C37 H37A 0.9600 .
C37 H37B 0.9600 .
C37 H37C 0.9600 .
C38 C39 1.484(4) .
C38 H38A 0.9700 .
C38 H38B 0.9700 .
C39 C40 1.321(5) .
C40 C41 1.427(5) .
C40 H40 0.9300 .
C41 C42 1.328(5) .
C41 C43 1.467(5) .
C44 C45 1.489(7) .
C44 H44A 0.9700 .
C44 H44B 0.9700 .
C45 H45A 0.9600 .
C45 H45B 0.9600 .
C45 H45C 0.9600 .
C46 C51 1.375(5) .
C46 C47 1.382(5) .
C47 C48 1.381(5) .
C47 H47 0.9300 .
C48 C49 1.362(6) .
C48 H48 0.9300 .
C49 C50 1.371(6) .
C49 C52 1.517(5) .
C50 C51 1.396(6) .
C50 H50 0.9300 .
C51 H51 0.9300 .
C52 H52A 0.9600 .
C52 H52B 0.9600 .
C52 H52C 0.9600 .

loop_
_geom_torsion_atom_site_label_1
_geom_torsion_atom_site_label_2
_geom_torsion_atom_site_label_3
_geom_torsion_atom_site_label_4
_geom_torsion
_geom_torsion_site_symmetry_1
_geom_torsion_site_symmetry_2
_geom_torsion_site_symmetry_3
_geom_torsion_site_symmetry_4
O3 S1 N1 C1 -37.8(3) . . . .
O4 S1 N1 C1 -165.5(3) . . . .
C20 S1 N1 C1 78.7(3) . . . .
O3 S1 N1 C12 163.5(3) . . . .
O4 S1 N1 C12 35.8(3) . . . .
C20 S1 N1 C12 -80.0(3) . . . .
O7 S2 N3 C27 -173.6(2) . . . .
O8 S2 N3 C27 -43.5(3) . . . .
C46 S2 N3 C27 70.7(3) . . . .
O7 S2 N3 C38 28.2(3) . . . .
O8 S2 N3 C38 158.3(2) . . . .
C46 S2 N3 C38 -87.5(3) . . . .
C12 N1 C1 C2 -79.7(4) . . . .
S1 N1 C1 C2 121.4(3) . . . .
N1 C1 C2 C3 177.2(3) . . . .
C1 C2 C3 C4 96.2(4) . . . .
C1 C2 C3 C6 -81.2(5) . . . .
C5 N2 C4 C3 1.7(5) . . . .
C6 C3 C4 N2 -1.3(4) . . . .
C2 C3 C4 N2 -179.1(4) . . . .
C4 N2 C5 C10 179.0(4) . . . .
C4 N2 C5 C6 -1.4(5) . . . .
N2 C5 C6 C7 -179.4(3) . . . .
C10 C5 C6 C7 0.2(6) . . . .
N2 C5 C6 C3 0.6(4) . . . .
C10 C5 C6 C3 -179.7(4) . . . .
C4 C3 C6 C7 -179.6(4) . . . .
C2 C3 C6 C7 -1.8(7) . . . .
C4 C3 C6 C5 0.4(4) . . . .
C2 C3 C6 C5 178.1(4) . . . .
C5 C6 C7 C8 0.1(6) . . . .
C3 C6 C7 C8 -179.9(4) . . . .
C6 C7 C8 C9 -0.5(6) . . . .
C6 C7 C8 C11 179.6(4) . . . .
C7 C8 C9 C10 0.4(7) . . . .
C11 C8 C9 C10 -179.7(5) . . . .
C8 C9 C10 C5 0.0(7) . . . .
N2 C5 C10 C9 179.2(4) . . . .
C6 C5 C10 C9 -0.3(6) . . . .
C1 N1 C12 C13 -39.0(5) . . . .
S1 N1 C12 C13 120.1(3) . . . .
C16 O1 C13 C14 0.3(4) . . . .
C16 O1 C13 C12 -176.6(3) . . . .
N1 C12 C13 C14 126.8(4) . . . .
N1 C12 C13 O1 -57.3(4) . . . .
O1 C13 C14 C15 -0.7(4) . . . .
C12 C13 C14 C15 175.5(4) . . . .
C13 C14 C15 C16 0.8(4) . . . .
C13 C14 C15 C17 -175.7(4) . . . .
C18 O2 C16 C15 -179.1(4) . . . .
C18 O2 C16 O1 -0.2(6) . . . .
C14 C15 C16 O2 178.4(4) . . . .
C17 C15 C16 O2 -5.2(8) . . . .
C14 C15 C16 O1 -0.6(4) . . . .
C17 C15 C16 O1 175.8(4) . . . .
C13 O1 C16 O2 -178.9(3) . . . .
C13 O1 C16 C15 0.2(4) . . . .
C16 C15 C17 F3 179.3(11) . . . .
C14 C15 C17 F3 -5.0(13) . . . .
C16 C15 C17 F2' 15(2) . . . .
C14 C15 C17 F2' -168.9(18) . . . .
C16 C15 C17 F2 -56.7(18) . . . .
C14 C15 C17 F2 119.0(16) . . . .
C16 C15 C17 F3' -101.0(17) . . . .
C14 C15 C17 F3' 74.7(16) . . . .
C16 C15 C17 F1 62.2(11) . . . .
C14 C15 C17 F1 -122.1(11) . . . .
C16 C15 C17 F1' 150.6(16) . . . .
C14 C15 C17 F1' -33.7(17) . . . .
C16 O2 C18 C19 179.4(4) . . . .
O3 S1 C20 C25 -146.6(3) . . . .
O4 S1 C20 C25 -15.7(3) . . . .
N1 S1 C20 C25 98.3(3) . . . .
O3 S1 C20 C21 34.4(3) . . . .
O4 S1 C20 C21 165.3(2) . . . .
N1 S1 C20 C21 -80.7(3) . . . .
C25 C20 C21 C22 -1.5(5) . . . .
S1 C20 C21 C22 177.5(3) . . . .
C20 C21 C22 C23 1.7(5) . . . .
C21 C22 C23 C24 -1.3(5) . . . .
C21 C22 C23 C26 -179.5(3) . . . .
C22 C23 C24 C25 0.7(5) . . . .
C26 C23 C24 C25 178.9(3) . . . .
C23 C24 C25 C20 -0.6(5) . . . .
C21 C20 C25 C24 1.0(5) . . . .
S1 C20 C25 C24 -178.0(3) . . . .
C38 N3 C27 C28 -57.1(4) . . . .
S2 N3 C27 C28 144.3(2) . . . .
N3 C27 C28 C29 -175.7(3) . . . .
C27 C28 C29 C30 110.9(4) . . . .
C27 C28 C29 C32 -67.1(4) . . . .
C32 C29 C30 N4 -0.3(4) . . . .
C28 C29 C30 N4 -178.6(3) . . . .
C31 N4 C30 C29 1.1(4) . . . .
C30 N4 C31 C36 179.2(4) . . . .
C30 N4 C31 C32 -1.5(4) . . . .
N4 C31 C32 C33 -179.7(3) . . . .
C36 C31 C32 C33 -0.3(5) . . . .
N4 C31 C32 C29 1.3(4) . . . .
C36 C31 C32 C29 -179.3(3) . . . .
C30 C29 C32 C33 -179.4(3) . . . .
C28 C29 C32 C33 -1.1(6) . . . .
C30 C29 C32 C31 -0.7(3) . . . .
C28 C29 C32 C31 177.7(3) . . . .
C31 C32 C33 C34 -0.7(5) . . . .
C29 C32 C33 C34 178.0(3) . . . .
C32 C33 C34 C35 1.3(5) . . . .
C32 C33 C34 C37 -177.7(3) . . . .
C33 C34 C35 C36 -0.8(6) . . . .
C37 C34 C35 C36 178.1(4) . . . .
C34 C35 C36 C31 -0.2(6) . . . .
N4 C31 C36 C35 180.0(4) . . . .
C32 C31 C36 C35 0.8(5) . . . .
C27 N3 C38 C39 -40.5(4) . . . .
S2 N3 C38 C39 117.6(3) . . . .
C42 O5 C39 C40 -1.2(4) . . . .
C42 O5 C39 C38 -178.9(3) . . . .
N3 C38 C39 C40 124.3(5) . . . .
N3 C38 C39 O5 -58.8(4) . . . .
O5 C39 C40 C41 1.0(4) . . . .
C38 C39 C40 C41 178.1(4) . . . .
C39 C40 C41 C42 -0.4(5) . . . .
C39 C40 C41 C43 -176.1(5) . . . .
C44 O6 C42 C41 -154.6(5) . . . .
C44 O6 C42 O5 30.9(6) . . . .
C40 C41 C42 O6 -175.1(5) . . . .
C43 C41 C42 O6 0.7(8) . . . .
C40 C41 C42 O5 -0.4(5) . . . .
C43 C41 C42 O5 175.5(4) . . . .
C39 O5 C42 O6 176.4(4) . . . .
C39 O5 C42 C41 1.0(5) . . . .
F6' F4' C43 F5' 99.5(19) . . . .
F6' F4' C43 F6 17.6(9) . . . .
F6' F4' C43 F5 126.6(10) . . . .
F6' F4' C43 F4 159(2) . . . .
F6' F4' C43 C41 -102.5(9) . . . .
F4' F6' C43 F5' -122.3(13) . . . .
F4' F6' C43 F6 -148.6(16) . . . .
F4' F6' C43 F5 -107.6(13) . . . .
F4' F6' C43 F4 -10.3(11) . . . .
F4' F6' C43 C41 105.4(9) . . . .
C42 C41 C43 F5' -58.0(19) . . . .
C40 C41 C43 F5' 116.9(17) . . . .
C42 C41 C43 F4' 142.1(8) . . . .
C40 C41 C43 F4' -43.0(10) . . . .
C42 C41 C43 F6 32.1(9) . . . .
C40 C41 C43 F6 -152.9(7) . . . .
C42 C41 C43 F5 -84.5(8) . . . .
C40 C41 C43 F5 90.4(7) . . . .
C42 C41 C43 F6' 69.4(9) . . . .
C40 C41 C43 F6' -115.6(8) . . . .
C42 C41 C43 F4 174.3(6) . . . .
C40 C41 C43 F4 -10.8(8) . . . .
C42 O6 C44 C45 70.1(5) . . . .
O7 S2 C46 C51 -19.1(3) . . . .
O8 S2 C46 C51 -148.4(3) . . . .
N3 S2 C46 C51 96.6(3) . . . .
O7 S2 C46 C47 161.6(3) . . . .
O8 S2 C46 C47 32.2(3) . . . .
N3 S2 C46 C47 -82.7(3) . . . .
C51 C46 C47 C48 0.7(5) . . . .
S2 C46 C47 C48 180.0(3) . . . .
C46 C47 C48 C49 -1.1(6) . . . .
C47 C48 C49 C50 1.6(6) . . . .
C47 C48 C49 C52 -178.4(4) . . . .
C48 C49 C50 C51 -1.8(6) . . . .
C52 C49 C50 C51 178.2(4) . . . .
C47 C46 C51 C50 -0.9(6) . . . .
S2 C46 C51 C50 179.8(3) . . . .
C49 C50 C51 C46 1.4(6) . . . .
